data_7025960
loop_
_publ_author_name
'Esparza-Ruiz, Adriana'
'Gonz\'alez-G\'omez, Guadalupe'
'Mijangos, Edgar'
'Pe\~na-Hueso, Adri\'an'
'L\'opez-Sandoval, Horacio'
'Flores-Parra, Angelina'
'Contreras, Rosalinda'
'Barba-Behrens, Norah'

_publ_section_title
;
 Coordination chemistry of a bis(benzimidazole) disulfide: eleven membered
 chelate ring in cobalt(II), zinc(II) and cadmium(II) halide compounds;
 oxidative disulfide cleavage when coordinated to nickel(II).
;
_journal_issue 27
_journal_name_full 'Dalton transactions (Cambridge, England : 2003)'
_journal_page_first 6302
_journal_page_last 6309
_journal_paper_doi 10.1039/c0dt00084a
_journal_volume 39
_journal_year 2010
_chemical_compound_source 'synthesis as described'
_chemical_formula_moiety 'C26 H18 Cl2 Co N4 S2, 2(C2 H6 O)'
_chemical_formula_sum 'C30 H30 Cl2 Co N4 O2 S2'
_chemical_formula_weight 672.56
_space_group_IT_number 14
_symmetry_cell_setting monoclinic
_symmetry_Int_Tables_number 14
_symmetry_space_group_name_Hall '-P 2yn'
_symmetry_space_group_name_H-M 'P 1 21/n 1'
_atom_sites_solution_hydrogens geom
_atom_sites_solution_primary direct
_audit_conform_dict_location ftp://ftp.iucr.org/pub/cif_core.dic
_audit_conform_dict_name cif_core.dic
_audit_conform_dict_version 2.3
_audit_creation_date 2009-12-03T16:45:12-00:00
_audit_creation_method 'WinGX routine CIF_UPDATE'
_cell_angle_alpha 90
_cell_angle_beta 108.868(2)
_cell_angle_gamma 90
_cell_formula_units_Z 4
_cell_length_a 12.2196(4)
_cell_length_b 15.9043(7)
_cell_length_c 16.7766(10)
_cell_measurement_reflns_used 13393
_cell_measurement_temperature 293
_cell_measurement_theta_max 27
_cell_measurement_theta_min 1
_cell_measurement_wavelength 0.71073
_cell_volume 3085.2(3)
_computing_cell_refinement 'DENZO/SCALEPACK (Otwinowski & Minor, 1997)'
_computing_data_collection 'COLLECT (Nonius, 1997-2001).'
_computing_data_reduction 'DENZO/SCALEPACK (Otwinowski & Minor, 1997)'
_computing_molecular_graphics 'CAMERON (Watkin et al., 1996)'
_computing_publication_material 'CRYSTALS (Betteridge et al., 2003)'
_computing_structure_refinement 'CRYSTALS (Betteridge et al., 2003)'
_computing_structure_solution 'SHELXS 97 (Sheldrick, 1997)'
_diffrn_ambient_temperature 298
_diffrn_detector 'CCD plate'
_diffrn_detector_area_resol_mean 9
_diffrn_measured_fraction_theta_full 0.857
_diffrn_measured_fraction_theta_max 0.813
_diffrn_measurement_device '95mm CCD camera on \k-goniostat'
_diffrn_measurement_device_type 'Nonius KappaCCD'
_diffrn_measurement_method '\f & \w scans'
_diffrn_orient_matrix_type 'by Bruker AXS Collect from scalepack cell'
_diffrn_orient_matrix_UB_11 -0.862798E-1
_diffrn_orient_matrix_UB_12 0.4341E-3
_diffrn_orient_matrix_UB_13 -0.24386E-1
_diffrn_orient_matrix_UB_21 -0.59185E-2
_diffrn_orient_matrix_UB_22 -0.34489E-2
_diffrn_orient_matrix_UB_23 0.57983E-1
_diffrn_orient_matrix_UB_31 0.2714E-3
_diffrn_orient_matrix_UB_32 0.627799E-1
_diffrn_orient_matrix_UB_33 0.3354E-2
_diffrn_radiation_monochromator graphite
_diffrn_radiation_probe x-ray
_diffrn_radiation_type 'Mo K\a'
_diffrn_radiation_wavelength 0.71073
_diffrn_reflns_av_R_equivalents 0.126
_diffrn_reflns_limit_h_max 15
_diffrn_reflns_limit_h_min -14
_diffrn_reflns_limit_k_max 19
_diffrn_reflns_limit_k_min -20
_diffrn_reflns_limit_l_max 19
_diffrn_reflns_limit_l_min -13
_diffrn_reflns_number 16218
_diffrn_reflns_theta_full 25.081
_diffrn_reflns_theta_max 27.562
_diffrn_reflns_theta_min 2.899
_diffrn_source 'Enraf Nonius FR590'
_diffrn_standards_number 0
_exptl_absorpt_coefficient_mu 0.899
_exptl_absorpt_correction_T_max 0.93
_exptl_absorpt_correction_T_min 0.14
_exptl_absorpt_correction_type multi-scan
_exptl_absorpt_process_details 'SADABS (Siemens, 1996)'
_exptl_crystal_colour blue
_exptl_crystal_density_diffrn 1.448
_exptl_crystal_density_method 'not measured'
_exptl_crystal_description prism
_exptl_crystal_F_000 1388
_exptl_crystal_size_max 0.25
_exptl_crystal_size_mid 0.1
_exptl_crystal_size_min 0.08
_refine_diff_density_max 0.59
_refine_diff_density_min -0.45
_refine_ls_extinction_method None
_refine_ls_goodness_of_fit_ref 1.0383
_refine_ls_hydrogen_treatment constr
_refine_ls_matrix_type full
_refine_ls_number_parameters 388
_refine_ls_number_reflns 2313
_refine_ls_number_restraints 48
_refine_ls_R_factor_all 0.1716
_refine_ls_R_factor_gt 0.0617
_refine_ls_shift/su_max 0.000232
_refine_ls_structure_factor_coef F
_refine_ls_weighting_details
;
Method= Modified Sheldrick
w=1/[\s^2^(F^2^) + ( 0.00P)^2^ + 0.12P]
,where P=(max(Fo^2^,0) + 2Fc^2^)/3
;
_refine_ls_weighting_scheme calc
_refine_ls_wR_factor_all 0.1681
_refine_ls_wR_factor_gt 0.0828
_refine_ls_wR_factor_ref 0.0828
_reflns_number_gt 2313
_reflns_number_total 5797
_reflns_threshold_expression I>3.0\s(I)
_cod_data_source_file c0dt00084a.txt
_cod_data_source_block 1
_cod_depositor_comments
;
The following automatic conversions were performed:

'_symmetry_cell_setting' value 'Monoclinic' changed to 'monoclinic'
according to /home/saulius/struct/CIF-dictionaries/cif_core.dic
dictionary named 'cif_core.dic' version 2.4.2 from 2011-04-26.

Automatic conversion script
Id: cif_fix_values 1891 2012-01-12 08:04:46Z andrius 
;
_cod_original_formula_sum 'C30 H30 Cl2 Co1 N4 O2 S2'
_cod_database_code 7025960

loop_
_symmetry_equiv_pos_as_xyz
x,y,z
-x,-y,-z
-x+1/2,y+1/2,-z+1/2
x+1/2,-y+1/2,z+1/2

loop_
_atom_site_label
_atom_site_type_symbol
_atom_site_fract_x
_atom_site_fract_y
_atom_site_fract_z
_atom_site_U_iso_or_equiv
_atom_site_adp_type
_atom_site_occupancy
_atom_site_disorder_group
C2 C 0.1614(7) 0.7666(5) 0.1012(7) 0.0562 Uani 1 .
C4 C 0.0978(9) 0.6302(7) 0.2469(9) 0.0801 Uani 1 .
C5 C 0.1577(9) 0.5580(7) 0.2791(8) 0.0809 Uani 1 .
C6 C 0.2515(9) 0.5317(6) 0.2554(9) 0.0841 Uani 1 .
C7 C 0.2892(8) 0.5787(6) 0.1993(8) 0.0719 Uani 1 .
C8 C 0.2301(7) 0.6516(5) 0.1685(7) 0.0525 Uani 1 .
C9 C 0.1384(7) 0.6755(6) 0.1928(7) 0.0602 Uani 1 .
C10 C 0.1399(7) 0.8396(5) 0.0431(7) 0.0587 Uani 1 .
C11 C 0.0409(8) 0.8440(6) -0.0259(8) 0.0709 Uani 1 .
C12 C 0.0237(11) 0.9122(8) -0.0806(9) 0.0952 Uani 1 .
C13 C 0.1029(12) 0.9762(7) -0.0622(10) 0.092 Uani 1 .
C14 C 0.2016(11) 0.9730(6) 0.0044(9) 0.0793 Uani 1 .
C15 C 0.2190(8) 0.9037(5) 0.0587(8) 0.0666 Uani 1 .
C17 C 0.2212(7) 0.7216(5) -0.1147(7) 0.0534 Uani 1 .
C19 C 0.2624(8) 0.9060(5) -0.2243(7) 0.0642 Uani 1 .
C20 C 0.3486(9) 0.9634(6) -0.1926(8) 0.0714 Uani 1 .
C21 C 0.4298(8) 0.9544(5) -0.1144(7) 0.0645 Uani 1 .
C22 C 0.4290(7) 0.8869(5) -0.0631(7) 0.0617 Uani 1 .
C23 C 0.3392(6) 0.8283(5) -0.0943(6) 0.0475 Uani 1 .
C24 C 0.2590(6) 0.8380(5) -0.1728(7) 0.0558 Uani 1 .
C25 C 0.1710(7) 0.6400(5) -0.1037(7) 0.0566 Uani 1 .
C26 C 0.0515(7) 0.6284(6) -0.1197(8) 0.0676 Uani 1 .
C27 C 0.0148(10) 0.5486(9) -0.1043(9) 0.0879 Uani 1 .
C28 C 0.0890(13) 0.4842(8) -0.0781(10) 0.0974 Uani 1 .
C29 C 0.2030(10) 0.4944(6) -0.0625(8) 0.0782 Uani 1 .
C30 C 0.2453(9) 0.5723(5) -0.0754(8) 0.0721 Uani 1 .
C36 C -0.1896(16) 0.8020(18) 0.166(2) 0.1323 Uani 0.5 1
C37 C -0.269(3) 0.787(2) 0.075(2) 0.1371 Uani 0.5 1
C38 C -0.2047(9) 0.8365(15) 0.145(2) 0.1277 Uani 0.5 2
C39 C -0.226(3) 0.7462(14) 0.109(3) 0.1279 Uani 0.5 2
C41 C 0.466(2) 0.3659(19) 0.1153(16) 0.2425 Uani 1 .
C42 C 0.355(2) 0.3468(16) 0.137(2) 0.2445 Uani 1 .
H3 H 0.0363 0.7781 0.1497 0.0865 Uiso 1 .
H4 H 0.0339 0.6468 0.261 0.098 Uiso 1 .
H5 H 0.1353 0.5268 0.3179 0.0991 Uiso 1 .
H6 H 0.2895 0.4818 0.2765 0.1041 Uiso 1 .
H7 H 0.3513 0.5607 0.1827 0.0869 Uiso 1 .
H12 H -0.0408 0.9134 -0.1287 0.112 Uiso 1 .
H13 H 0.0884 1.0232 -0.0973 0.1108 Uiso 1 .
H14 H 0.2574 1.0149 0.0143 0.0949 Uiso 1 .
H15 H 0.2846 0.9011 0.1062 0.0819 Uiso 1 .
H18 H 0.1278 0.7581 -0.2293 0.0712 Uiso 1 .
H19 H 0.2105 0.9112 -0.2774 0.0762 Uiso 1 .
H20 H 0.3527 1.0102 -0.2251 0.084 Uiso 1 .
H21 H 0.487 0.9946 -0.0946 0.0812 Uiso 1 .
H22 H 0.4852 0.8798 -0.0108 0.0751 Uiso 1 .
H27 H -0.0633 0.5403 -0.1128 0.109 Uiso 1 .
H28 H 0.0611 0.4321 -0.0699 0.114 Uiso 1 .
H29 H 0.2528 0.4501 -0.0437 0.0939 Uiso 1 .
H30 H 0.3243 0.5797 -0.0649 0.0858 Uiso 1 .
H35 H -0.048 0.8479 0.2232 0.1715 Uiso 1 .
H40 H 0.5075 0.4636 0.1565 0.2867 Uiso 1 .
H361 H -0.2299 0.8403 0.1899 0.1776 Uiso 0.5 1
H362 H -0.1771 0.7508 0.1969 0.1776 Uiso 0.5 1
H371 H -0.3399 0.7638 0.0771 0.1822 Uiso 0.5 1
H372 H -0.2848 0.8373 0.0427 0.1822 Uiso 0.5 1
H373 H -0.232 0.7478 0.0497 0.1822 Uiso 0.5 1
H381 H -0.2349 0.8765 0.1009 0.1726 Uiso 0.5 2
H382 H -0.2373 0.8456 0.188 0.1726 Uiso 0.5 2
H391 H -0.3071 0.7364 0.0861 0.1724 Uiso 0.5 2
H392 H -0.1912 0.7387 0.0669 0.1724 Uiso 0.5 2
H393 H -0.1936 0.7077 0.154 0.1724 Uiso 0.5 2
H411 H 0.4484 0.3955 0.0635 0.2888 Uiso 1 .
H412 H 0.5093 0.317 0.113 0.2888 Uiso 1 .
H421 H 0.3047 0.3114 0.0952 0.2913 Uiso 1 .
H422 H 0.3168 0.3978 0.1401 0.2913 Uiso 1 .
H423 H 0.3778 0.3193 0.1896 0.2913 Uiso 1 .
N1 N 0.2449(5) 0.7100(4) 0.1098(5) 0.051 Uani 1 .
N3 N 0.0961(7) 0.7486(5) 0.1475(6) 0.0725 Uani 1 .
N16 N 0.3150(5) 0.7541(4) -0.0561(5) 0.0484 Uani 1 .
N18 N 0.1869(6) 0.7690(4) -0.1839(6) 0.0598 Uani 1 .
O35 O -0.0826(8) 0.8400(5) 0.1731(8) 0.1258 Uani 1 .
O40 O 0.5162(17) 0.4165(11) 0.1867(15) 0.2398 Uani 1 .
S31 S -0.0659(2) 0.7622(2) -0.0498(2) 0.0906 Uani 1 .
S32 S -0.05317(19) 0.70999(19) -0.1584(2) 0.0829 Uani 1 .
Cl33 Cl 0.49858(17) 0.81922(13) 0.15059(16) 0.0642 Uani 1 .
Cl34 Cl 0.4980(2) 0.60558(15) 0.0876(2) 0.0815 Uani 1 .
Co1 Co 0.38217(9) 0.71998(7) 0.06663(9) 0.0521 Uani 1 .

loop_
_atom_site_aniso_label
_atom_site_aniso_U_11
_atom_site_aniso_U_22
_atom_site_aniso_U_33
_atom_site_aniso_U_23
_atom_site_aniso_U_13
_atom_site_aniso_U_12
C2 0.059(5) 0.056(5) 0.052(8) -0.003(4) 0.016(5) -0.002(4)
C4 0.074(6) 0.086(7) 0.085(11) 0.000(6) 0.034(7) -0.005(6)
C5 0.075(6) 0.098(7) 0.071(10) 0.024(6) 0.026(6) -0.003(6)
C6 0.084(7) 0.070(6) 0.087(11) 0.025(6) 0.012(7) -0.001(5)
C7 0.062(5) 0.079(6) 0.068(9) 0.024(6) 0.013(5) -0.002(5)
C8 0.050(4) 0.056(5) 0.047(7) 0.003(4) 0.010(4) -0.010(4)
C9 0.063(5) 0.068(5) 0.052(8) 0.006(5) 0.021(5) 0.000(5)
C10 0.059(5) 0.068(5) 0.052(8) -0.008(5) 0.023(5) 0.004(5)
C11 0.066(6) 0.081(6) 0.067(9) -0.003(6) 0.023(6) 0.010(5)
C12 0.094(8) 0.104(8) 0.075(12) 0.022(7) 0.009(7) 0.035(7)
C13 0.126(10) 0.071(7) 0.082(12) 0.026(7) 0.037(9) 0.035(7)
C14 0.106(8) 0.054(5) 0.086(11) 0.012(6) 0.043(8) 0.007(5)
C15 0.067(5) 0.059(5) 0.070(9) -0.007(5) 0.016(5) 0.006(5)
C17 0.048(4) 0.059(5) 0.045(7) -0.007(5) 0.003(4) 0.001(4)
C19 0.066(5) 0.074(6) 0.040(7) 0.010(5) -0.001(5) 0.002(5)
C20 0.099(7) 0.061(5) 0.052(8) 0.014(5) 0.022(6) 0.004(5)
C21 0.070(5) 0.062(5) 0.057(8) 0.000(5) 0.015(5) -0.014(4)
C22 0.062(5) 0.058(5) 0.055(8) -0.007(5) 0.005(5) -0.012(4)
C23 0.043(4) 0.062(5) 0.037(6) -0.001(4) 0.013(4) 0.003(4)
C24 0.040(4) 0.064(5) 0.059(8) -0.005(5) 0.009(4) 0.001(4)
C25 0.061(5) 0.067(5) 0.037(7) -0.014(4) 0.010(4) -0.020(5)
C26 0.050(5) 0.080(6) 0.068(9) -0.013(5) 0.012(5) -0.018(5)
C27 0.072(6) 0.120(9) 0.074(11) -0.024(7) 0.026(6) -0.037(7)
C28 0.123(10) 0.079(7) 0.086(13) -0.011(7) 0.029(9) -0.029(8)
C29 0.098(8) 0.075(6) 0.056(9) 0.000(5) 0.017(6) -0.011(6)
C30 0.079(6) 0.058(5) 0.077(10) -0.012(5) 0.023(6) -0.006(5)
C36 0.127(6) 0.127(7) 0.165(13) 0.010(7) 0.077(8) 0.007(6)
C37 0.130(8) 0.131(9) 0.168(13) 0.010(8) 0.073(9) 0.006(7)
C38 0.121(6) 0.121(7) 0.164(12) 0.007(7) 0.079(8) 0.018(6)
C39 0.122(7) 0.120(8) 0.165(13) 0.007(8) 0.078(9) 0.022(8)
C41 0.286(16) 0.260(15) 0.18(2) 0.010(11) 0.073(16) -0.037(11)
C42 0.287(16) 0.263(15) 0.18(2) 0.013(11) 0.072(16) -0.040(12)
N1 0.047(3) 0.058(4) 0.045(6) -0.006(4) 0.011(3) -0.006(3)
N3 0.076(5) 0.079(5) 0.079(9) 0.005(5) 0.047(5) 0.008(4)
N16 0.046(3) 0.054(3) 0.036(5) -0.002(3) 0.000(3) -0.001(3)
N18 0.053(4) 0.068(4) 0.052(6) -0.002(4) 0.006(4) -0.002(4)
O35 0.121(6) 0.123(6) 0.161(12) 0.008(5) 0.084(7) 0.016(5)
O40 0.285(15) 0.253(15) 0.18(2) 0.011(10) 0.074(15) -0.037(11)
S31 0.0630(14) 0.128(2) 0.085(3) -0.0219(19) 0.0296(16) -0.0094(15)
S32 0.0492(12) 0.127(2) 0.063(2) -0.0181(17) 0.0048(12) -0.0066(13)
Cl33 0.0611(12) 0.0703(12) 0.0458(17) 0.0057(11) -0.0042(10) -0.0101(11)
Cl34 0.0621(13) 0.0782(15) 0.094(3) 0.0111(14) 0.0106(14) 0.0159(12)
Co1 0.0436(6) 0.0611(7) 0.0440(9) 0.0041(6) 0.0038(5) -0.0040(5)

loop_
_atom_type_symbol
_atom_type_scat_dispersion_real
_atom_type_scat_dispersion_imag
_atom_type_scat_source
C 0.0033 0.0016 'International Tables Vol C 4.2.6.8 and 6.1.1.4'
H 0 0 'International Tables Vol C 4.2.6.8 and 6.1.1.4'
Cl 0.1484 0.1585 'International Tables Vol C 4.2.6.8 and 6.1.1.4'
N 0.0061 0.0033 'International Tables Vol C 4.2.6.8 and 6.1.1.4'
Co 0.3494 0.9721 'International Tables Vol C 4.2.6.8 and 6.1.1.4'
O 0.0106 0.006 'International Tables Vol C 4.2.6.8 and 6.1.1.4'
S 0.1246 0.1234 'International Tables Vol C 4.2.6.8 and 6.1.1.4'

loop_
_geom_angle_atom_site_label_1
_geom_angle_atom_site_label_2
_geom_angle_atom_site_label_3
_geom_angle
_geom_angle_publ_flag
C10 C2 N1 124.4(8) yes
C10 C2 N3 123.2(8) yes
N1 C2 N3 112.3(8) yes
C5 C4 C9 116.0(9) yes
C5 C4 H4 121.5 no
C9 C4 H4 122.5 no
C4 C5 C6 121.4(10) yes
C4 C5 H5 118.9 no
C6 C5 H5 119.8 no
C5 C6 C7 121.0(9) yes
C5 C6 H6 120.2 no
C7 C6 H6 118.8 no
C6 C7 C8 117.3(9) yes
C6 C7 H7 121 no
C8 C7 H7 121.6 no
C7 C8 C9 120.3(9) yes
C7 C8 N1 130.5(8) yes
C9 C8 N1 109.3(7) yes
C4 C9 C8 124.1(9) yes
C4 C9 N3 130.5(8) yes
C8 C9 N3 105.4(8) yes
C2 C10 C11 120.7(8) yes
C2 C10 C15 119.5(9) yes
C11 C10 C15 119.8(9) yes
C10 C11 C12 119.7(10) yes
C10 C11 S31 121.9(8) yes
C12 C11 S31 118.3(10) yes
C11 C12 C13 119.0(12) yes
C11 C12 H12 119.5 no
C13 C12 H12 121.4 no
C12 C13 C14 122.4(10) yes
C12 C13 H13 118.5 no
C14 C13 H13 119.1 no
C13 C14 C15 118.2(10) yes
C13 C14 H14 121.9 no
C15 C14 H14 120 no
C14 C15 C10 120.7(10) yes
C14 C15 H15 119.9 no
C10 C15 H15 119.4 no
C25 C17 N16 122.4(9) yes
C25 C17 N18 125.5(8) yes
N16 C17 N18 111.9(7) yes
C20 C19 C24 116.8(10) yes
C20 C19 H19 121.7 no
C24 C19 H19 121.5 no
C19 C20 C21 122.1(9) yes
C19 C20 H20 119 no
C21 C20 H20 118.9 no
C20 C21 C22 122.0(9) yes
C20 C21 H21 119.9 no
C22 C21 H21 118.1 no
C21 C22 C23 116.5(10) yes
C21 C22 H22 122 no
C23 C22 H22 121.5 no
C22 C23 C24 120.8(8) yes
C22 C23 N16 129.4(8) yes
C24 C23 N16 109.8(7) yes
C19 C24 C23 121.8(7) yes
C19 C24 N18 132.7(9) yes
C23 C24 N18 105.5(8) yes
C17 C25 C26 122.6(8) yes
C17 C25 C30 118.2(7) yes
C26 C25 C30 119.2(8) yes
C25 C26 C27 117.3(9) yes
C25 C26 S32 123.3(7) yes
C27 C26 S32 119.4(7) yes
C26 C27 C28 121.9(9) yes
C26 C27 H27 118.4 no
C28 C27 H27 119.7 no
C27 C28 C29 121.4(10) yes
C27 C28 H28 119.3 no
C29 C28 H28 119.3 no
C28 C29 C30 119.6(11) yes
C28 C29 H29 120.4 no
C30 C29 H29 120 no
C25 C30 C29 120.6(9) yes
C25 C30 H30 119.4 no
C29 C30 H30 120 no
C37 C36 H361 105.6 no
C37 C36 H362 110.3 no
H361 C36 H362 109.5 no
C37 C36 O35 115(2) yes
H361 C36 O35 106.4 no
H362 C36 O35 109.9 no
C36 C37 H371 108.3 no
C36 C37 H372 112.4 no
H371 C37 H372 109.5 no
C36 C37 H373 107.7 no
H371 C37 H373 109.5 no
H372 C37 H373 109.5 no
C39 C38 H381 110.7 no
C39 C38 H382 111.9 no
H381 C38 H382 109.5 no
C39 C38 O35 101.5(18) yes
H381 C38 O35 109.9 no
H382 C38 O35 113.2 no
C38 C39 H391 109.8 no
C38 C39 H392 111 no
H391 C39 H392 109.5 no
C38 C39 H393 108.7 no
H391 C39 H393 109.5 no
H392 C39 H393 109.5 no
C42 C41 H411 110.9 no
C42 C41 H412 113.1 no
H411 C41 H412 109.5 no
C42 C41 O40 95.2(18) yes
H411 C41 O40 113.7 no
H412 C41 O40 113.9 no
C41 C42 H421 110 no
C41 C42 H422 109.6 no
H421 C42 H422 109.5 no
C41 C42 H423 107.5 no
H421 C42 H423 109.5 no
H422 C42 H423 109.5 no
C8 N1 C2 104.7(6) yes
C8 N1 Co1 127.4(5) yes
C2 N1 Co1 126.8(6) yes
C9 N3 H3 126.1 no
C9 N3 C2 108.3(7) yes
H3 N3 C2 125.5 no
C23 N16 C17 103.9(8) yes
C23 N16 Co1 127.3(5) yes
C17 N16 Co1 127.4(6) yes
C24 N18 C17 108.9(8) yes
C24 N18 H18 125.6 no
C17 N18 H18 125.4 no
C36 O35 H35 107.9 no
C41 O40 H40 93.2 no
C11 S31 S32 103.5(4) yes
C26 S32 S31 102.8(4) yes
N1 Co1 N16 105.8(3) yes
N1 Co1 Cl33 104.8(2) yes
N16 Co1 Cl33 114.13(19) yes
N1 Co1 Cl34 115.3(2) yes
N16 Co1 Cl34 113.6(2) yes
Cl33 Co1 Cl34 103.11(10) yes

loop_
_geom_bond_atom_site_label_1
_geom_bond_atom_site_label_2
_geom_bond_distance
_geom_bond_publ_flag
C2 C10 1.485(14) yes
C2 N1 1.333(10) yes
C2 N3 1.313(12) yes
C4 C5 1.376(14) yes
C4 C9 1.372(14) yes
C4 H4 0.924 no
C5 C6 1.394(14) yes
C5 H5 0.927 no
C6 C7 1.391(15) yes
C6 H6 0.929 no
C7 C8 1.376(12) yes
C7 H7 0.935 no
C8 C9 1.364(12) yes
C8 N1 1.407(11) yes
C9 N3 1.393(12) yes
C10 C11 1.380(15) yes
C10 C15 1.370(11) yes
C11 C12 1.392(17) yes
C11 S31 1.793(10) yes
C12 C13 1.368(16) yes
C12 H12 0.929 no
C13 C14 1.355(19) yes
C13 H13 0.932 no
C14 C15 1.402(15) yes
C14 H14 0.928 no
C15 H15 0.93 no
C17 C25 1.473(12) yes
C17 N16 1.348(11) yes
C17 N18 1.334(12) yes
C19 C20 1.364(13) yes
C19 C24 1.394(13) yes
C19 H19 0.915 no
C20 C21 1.372(15) yes
C20 H20 0.934 no
C21 C22 1.378(14) yes
C21 H21 0.926 no
C22 C23 1.405(11) yes
C22 H22 0.929 no
C23 C24 1.372(13) yes
C23 N16 1.420(11) yes
C24 N18 1.382(10) yes
C25 C26 1.409(11) yes
C25 C30 1.389(13) yes
C26 C27 1.399(15) yes
C26 S32 1.790(10) yes
C27 C28 1.344(16) yes
C27 H27 0.927 no
C28 C29 1.341(16) yes
C28 H28 0.923 no
C29 C30 1.388(13) yes
C29 H29 0.918 no
C30 H30 0.931 no
C36 C37 1.541(5) yes
C36 H361 0.95 no
C36 H362 0.95 no
C36 O35 1.410(5) yes
C37 H371 0.95 no
C37 H372 0.95 no
C37 H373 0.95 no
C38 C39 1.542(5) yes
C38 H381 0.95 no
C38 H382 0.95 no
C38 O35 1.413(5) yes
C39 H391 0.95 no
C39 H392 0.95 no
C39 H393 0.95 no
C41 C42 1.54(4) yes
C41 H411 0.95 no
C41 H412 0.95 no
C41 O40 1.41(3) yes
C42 H421 0.95 no
C42 H422 0.95 no
C42 H423 0.95 no
H3 N3 0.879 no
H18 N18 0.881 no
H35 O35 0.82 no
H40 O40 0.891 no
N1 Co1 2.037(6) yes
N16 Co1 2.028(8) yes
S31 S32 2.054(5) yes
Cl33 Co1 2.281(2) yes
Cl34 Co1 2.262(2) yes
